data_7049804
loop_
_publ_author_name
'Liu, Meng-Di'
'Abrahams, Brendan F.'
'Ren, Zhi-Gang'
'Lang, Jian-Ping'

_publ_section_title
;
 A 3D [WS<sub>4</sub>Cu<sub>4</sub>]<sup>2+</sup> cluster-based material
 with high iodine uptake capability.
;
_journal_issue 20
_journal_name_full 'Dalton transactions (Cambridge, England : 2003)'
_journal_page_first 6695
_journal_page_last 6699
_journal_paper_doi 10.1039/c9dt01301f
_journal_volume 48
_journal_year 2019
_chemical_formula_moiety 'C26 H24 Cu4 N6 S4 W, 1.5(C3 H7 N O)'
_chemical_formula_sum 'C30.5 H34.5 Cu4 N7.5 O1.5 S4 W'
_chemical_formula_weight 1096.40
_space_group_crystal_system cubic
_space_group_IT_number 230
_space_group_name_Hall '-I 4bd 2c 3'
_space_group_name_H-M_alt 'I a -3 d'
_symmetry_space_group_name_Hall '-I 4bd 2c 3'
_symmetry_space_group_name_H-M 'I a -3 d'
_atom_sites_solution_hydrogens geom
_audit_creation_method SHELXL-2016/6
_audit_update_record
;
2018-11-27 deposited with the CCDC.    2019-04-23 downloaded from the CCDC.
;
_cell_angle_alpha 90
_cell_angle_beta 90
_cell_angle_gamma 90
_cell_formula_units_Z 24
_cell_length_a 30.6564(16)
_cell_length_b 30.6564(16)
_cell_length_c 30.6564(16)
_cell_measurement_reflns_used 9840
_cell_measurement_temperature 210(2)
_cell_measurement_theta_max 27.5119
_cell_measurement_theta_min 2.4859
_cell_volume 28811(3)
_computing_cell_refinement 'Bruker SAINT'
_computing_data_collection 'Bruker APEX2'
_computing_data_reduction 'Bruker SAINT'
_computing_structure_refinement 'SHELXL-2016/6 (Sheldrick, 2016)'
_computing_structure_solution 'SHELXS-2016/6 (Sheldrick, 2016)'
_diffrn_ambient_temperature 210(2)
_diffrn_measured_fraction_theta_full 0.997
_diffrn_measured_fraction_theta_max 0.998
_diffrn_measurement_device_type 'Bruker D8-Quest'
_diffrn_measurement_method 'phi and omega scans'
_diffrn_radiation_monochromator graphite
_diffrn_radiation_source 'fine-focus sealed tube'
_diffrn_radiation_type MoK\a
_diffrn_radiation_wavelength 0.71073
_diffrn_reflns_av_R_equivalents 0.0530
_diffrn_reflns_av_unetI/netI 0.0178
_diffrn_reflns_Laue_measured_fraction_full 0.997
_diffrn_reflns_Laue_measured_fraction_max 0.998
_diffrn_reflns_limit_h_max 17
_diffrn_reflns_limit_h_min -39
_diffrn_reflns_limit_k_max 37
_diffrn_reflns_limit_k_min -39
_diffrn_reflns_limit_l_max 39
_diffrn_reflns_limit_l_min -31
_diffrn_reflns_number 47974
_diffrn_reflns_point_group_measured_fraction_full 0.997
_diffrn_reflns_point_group_measured_fraction_max 0.998
_diffrn_reflns_theta_full 25.242
_diffrn_reflns_theta_max 27.512
_diffrn_reflns_theta_min 2.486
_exptl_absorpt_coefficient_mu 4.333
_exptl_absorpt_correction_T_max 0.7456
_exptl_absorpt_correction_T_min 0.4935
_exptl_absorpt_correction_type multi-scan
_exptl_absorpt_process_details 'SADABS-2014/5 - Bruker AXS area detector scaling and absorption correction'
_exptl_crystal_colour 'orange red'
_exptl_crystal_density_diffrn 1.517
_exptl_crystal_description block
_exptl_crystal_F_000 12864
_exptl_crystal_size_max 0.240
_exptl_crystal_size_mid 0.200
_exptl_crystal_size_min 0.160
_refine_diff_density_max 3.979
_refine_diff_density_min -2.380
_refine_diff_density_rms 0.198
_refine_ls_extinction_method none
_refine_ls_goodness_of_fit_ref 1.116
_refine_ls_hydrogen_treatment constr
_refine_ls_matrix_type full
_refine_ls_number_parameters 129
_refine_ls_number_reflns 2769
_refine_ls_number_restraints 0
_refine_ls_restrained_S_all 1.116
_refine_ls_R_factor_all 0.1081
_refine_ls_R_factor_gt 0.0753
_refine_ls_shift/su_max 0.001
_refine_ls_shift/su_mean 0.000
_refine_ls_structure_factor_coef Fsqd
_refine_ls_weighting_details 'w=1/[\s^2^(Fo^2^)+(0.1132P)^2^+960.6174P] where P=(Fo^2^+2Fc^2^)/3'
_refine_ls_weighting_scheme calc
_refine_ls_wR_factor_gt 0.1945
_refine_ls_wR_factor_ref 0.2442
_reflns_Friedel_coverage 0.000
_reflns_number_gt 2007
_reflns_number_total 2769
_reflns_threshold_expression 'I > 2\s(I)'
_cod_data_source_file c9dt01301f2.cif
_cod_data_source_block b
_cod_depositor_comments 'Adding full bibliography for 7049804.cif.'
_cod_original_cell_volume 28811(5)
_cod_original_formula_sum 'C30.50 H34.50 Cu4 N7.50 O1.50 S4 W'
_cod_database_code 7049804
_shelx_shelxl_version_number 2016/6
_shelx_space_group_comment
;
The symmetry employed for this shelxl refinement is uniquely defined
by the following loop, which should always be used as a source of
symmetry information in preference to the above space-group names.
They are only intended as comments.
;
_shelx_estimated_absorpt_t_min 0.423
_shelx_estimated_absorpt_t_max 0.544

loop_
_space_group_symop_operation_xyz
'x, y, z'
'-x+1/2, -y, z+1/2'
'-x, y+1/2, -z+1/2'
'x+1/2, -y+1/2, -z'
'z, x, y'
'z+1/2, -x+1/2, -y'
'-z+1/2, -x, y+1/2'
'-z, x+1/2, -y+1/2'
'y, z, x'
'-y, z+1/2, -x+1/2'
'y+1/2, -z+1/2, -x'
'-y+1/2, -z, x+1/2'
'y+3/4, x+1/4, -z+1/4'
'-y+3/4, -x+3/4, -z+3/4'
'y+1/4, -x+1/4, z+3/4'
'-y+1/4, x+3/4, z+1/4'
'x+3/4, z+1/4, -y+1/4'
'-x+1/4, z+3/4, y+1/4'
'-x+3/4, -z+3/4, -y+3/4'
'x+1/4, -z+1/4, y+3/4'
'z+3/4, y+1/4, -x+1/4'
'z+1/4, -y+1/4, x+3/4'
'-z+1/4, y+3/4, x+1/4'
'-z+3/4, -y+3/4, -x+3/4'
'x+1/2, y+1/2, z+1/2'
'-x+1, -y+1/2, z+1'
'-x+1/2, y+1, -z+1'
'x+1, -y+1, -z+1/2'
'z+1/2, x+1/2, y+1/2'
'z+1, -x+1, -y+1/2'
'-z+1, -x+1/2, y+1'
'-z+1/2, x+1, -y+1'
'y+1/2, z+1/2, x+1/2'
'-y+1/2, z+1, -x+1'
'y+1, -z+1, -x+1/2'
'-y+1, -z+1/2, x+1'
'y+5/4, x+3/4, -z+3/4'
'-y+5/4, -x+5/4, -z+5/4'
'y+3/4, -x+3/4, z+5/4'
'-y+3/4, x+5/4, z+3/4'
'x+5/4, z+3/4, -y+3/4'
'-x+3/4, z+5/4, y+3/4'
'-x+5/4, -z+5/4, -y+5/4'
'x+3/4, -z+3/4, y+5/4'
'z+5/4, y+3/4, -x+3/4'
'z+3/4, -y+3/4, x+5/4'
'-z+3/4, y+5/4, x+3/4'
'-z+5/4, -y+5/4, -x+5/4'
'-x, -y, -z'
'x-1/2, y, -z-1/2'
'x, -y-1/2, z-1/2'
'-x-1/2, y-1/2, z'
'-z, -x, -y'
'-z-1/2, x-1/2, y'
'z-1/2, x, -y-1/2'
'z, -x-1/2, y-1/2'
'-y, -z, -x'
'y, -z-1/2, x-1/2'
'-y-1/2, z-1/2, x'
'y-1/2, z, -x-1/2'
'-y-3/4, -x-1/4, z-1/4'
'y-3/4, x-3/4, z-3/4'
'-y-1/4, x-1/4, -z-3/4'
'y-1/4, -x-3/4, -z-1/4'
'-x-3/4, -z-1/4, y-1/4'
'x-1/4, -z-3/4, -y-1/4'
'x-3/4, z-3/4, y-3/4'
'-x-1/4, z-1/4, -y-3/4'
'-z-3/4, -y-1/4, x-1/4'
'-z-1/4, y-1/4, -x-3/4'
'z-1/4, -y-3/4, -x-1/4'
'z-3/4, y-3/4, x-3/4'
'-x+1/2, -y+1/2, -z+1/2'
'x, y+1/2, -z'
'x+1/2, -y, z'
'-x, y, z+1/2'
'-z+1/2, -x+1/2, -y+1/2'
'-z, x, y+1/2'
'z, x+1/2, -y'
'z+1/2, -x, y'
'-y+1/2, -z+1/2, -x+1/2'
'y+1/2, -z, x'
'-y, z, x+1/2'
'y, z+1/2, -x'
'-y-1/4, -x+1/4, z+1/4'
'y-1/4, x-1/4, z-1/4'
'-y+1/4, x+1/4, -z-1/4'
'y+1/4, -x-1/4, -z+1/4'
'-x-1/4, -z+1/4, y+1/4'
'x+1/4, -z-1/4, -y+1/4'
'x-1/4, z-1/4, y-1/4'
'-x+1/4, z+1/4, -y-1/4'
'-z-1/4, -y+1/4, x+1/4'
'-z+1/4, y+1/4, -x-1/4'
'z+1/4, -y-1/4, -x+1/4'
'z-1/4, y-1/4, x-1/4'

loop_
_atom_site_label
_atom_site_type_symbol
_atom_site_fract_x
_atom_site_fract_y
_atom_site_fract_z
_atom_site_U_iso_or_equiv
_atom_site_adp_type
_atom_site_occupancy
_atom_site_site_symmetry_order
_atom_site_calc_flag
_atom_site_refinement_flags_posn
_atom_site_refinement_flags_adp
_atom_site_refinement_flags_occupancy
_atom_site_disorder_assembly
_atom_site_disorder_group
W1 W 0.750000 0.125000 0.000000 0.0340(3) Uani 1 4 d S T P A .
Cu1 Cu 0.81761(4) 0.12798(4) 0.05596(4) 0.0440(4) Uani 1 1 d . . . . .
S1 S 0.80965(8) 0.08345(9) -0.00354(9) 0.0435(6) Uani 1 1 d . . . . .
C1 C 0.8360(4) 0.0998(4) 0.1093(3) 0.055(3) Uani 0.5 1 d . . P A 1
N1 N 0.8360(4) 0.0998(4) 0.1093(3) 0.055(3) Uani 0.5 1 d . . P A 2
N2 N 0.8694(4) 0.1735(3) 0.0483(3) 0.054(2) Uani 1 1 d . . . . .
C4 C 0.9406(5) 0.2298(7) 0.0430(6) 0.086(5) Uani 1 1 d . . . . .
C2 C 0.8745(7) 0.2054(8) 0.0744(8) 0.067(6) Uani 0.6 1 d . . P B 1
H2 H 0.852344 0.210944 0.094411 0.080 Uiso 0.6 1 calc R U P B 1
C3 C 0.9123(13) 0.2337(11) 0.0752(10) 0.098(11) Uani 0.6 1 d . . P B 1
H3 H 0.916547 0.253755 0.097557 0.118 Uiso 0.6 1 calc R U P B 1
C5 C 0.9361(11) 0.1922(12) 0.0181(9) 0.109(14) Uani 0.6 1 d . . P B 1
H5 H 0.958937 0.184114 -0.000175 0.131 Uiso 0.6 1 calc R U P B 1
C6 C 0.8997(10) 0.1664(11) 0.0192(8) 0.078(7) Uani 0.6 1 d . . P B 1
H6 H 0.896528 0.143788 -0.000828 0.094 Uiso 0.6 1 calc R U P B 1
C2A C 0.8989(13) 0.1768(17) 0.0828(15) 0.103(19) Uani 0.4 1 d . . P B 2
H2A H 0.894488 0.160431 0.107899 0.124 Uiso 0.4 1 calc R U P B 2
C3A C 0.9342(19) 0.2040(18) 0.0800(18) 0.12(2) Uani 0.4 1 d . . P B 2
H3A H 0.954019 0.205251 0.102878 0.144 Uiso 0.4 1 calc R U P B 2
C5A C 0.9137(10) 0.2223(7) 0.0071(11) 0.051(7) Uani 0.4 1 d . . P B 2
H5A H 0.918379 0.236931 -0.019116 0.061 Uiso 0.4 1 calc R U P B 2
C6A C 0.8812(9) 0.1937(10) 0.0112(9) 0.046(6) Uani 0.4 1 d . . P B 2
H6A H 0.865341 0.187207 -0.013755 0.056 Uiso 0.4 1 calc R U P B 2
C7 C 0.9784(5) 0.2614(7) 0.0377(8) 0.107(7) Uani 1 1 d . . . . .
H7A H 0.974958 0.277247 0.010485 0.129 Uiso 1 1 calc R U . . .
H7B H 0.977715 0.282462 0.061305 0.129 Uiso 1 1 calc R U . . .

loop_
_atom_site_aniso_label
_atom_site_aniso_U_11
_atom_site_aniso_U_22
_atom_site_aniso_U_33
_atom_site_aniso_U_23
_atom_site_aniso_U_13
_atom_site_aniso_U_12
W1 0.0328(3) 0.0366(4) 0.0328(3) 0.000 0.000 0.000
Cu1 0.0408(7) 0.0484(7) 0.0429(7) 0.0045(5) -0.0110(5) -0.0042(5)
S1 0.0399(13) 0.0468(14) 0.0439(13) -0.0022(11) 0.0005(10) 0.0042(10)
C1 0.059(6) 0.062(6) 0.045(5) 0.010(5) -0.012(5) -0.009(5)
N1 0.059(6) 0.062(6) 0.045(5) 0.010(5) -0.012(5) -0.009(5)
N2 0.068(6) 0.054(6) 0.040(5) 0.006(4) -0.001(4) -0.010(5)
C4 0.042(7) 0.113(14) 0.104(13) 0.017(11) -0.006(8) -0.033(8)
C2 0.053(12) 0.065(13) 0.082(15) -0.019(12) 0.012(11) -0.040(11)
C3 0.13(3) 0.10(2) 0.066(16) -0.016(16) 0.029(18) -0.06(2)
C5 0.11(2) 0.15(3) 0.068(17) -0.053(19) 0.059(17) -0.07(2)
C6 0.090(19) 0.09(2) 0.051(13) -0.007(13) -0.002(13) -0.019(16)
C2A 0.06(2) 0.14(4) 0.11(3) 0.08(3) -0.06(2) -0.04(2)
C3A 0.14(4) 0.11(4) 0.11(4) 0.08(3) -0.08(3) -0.09(3)
C5A 0.060(17) 0.015(9) 0.08(2) 0.001(11) 0.004(14) 0.019(10)
C6A 0.043(14) 0.052(16) 0.044(14) 0.009(12) -0.013(11) -0.012(12)
C7 0.074(10) 0.111(15) 0.136(17) -0.001(13) 0.004(11) -0.054(11)

loop_
_atom_type_symbol
_atom_type_description
_atom_type_scat_dispersion_real
_atom_type_scat_dispersion_imag
_atom_type_scat_source
C C 0.0033 0.0016 'International Tables Vol C Tables 4.2.6.8 and 6.1.1.4'
H H 0.0000 0.0000 'International Tables Vol C Tables 4.2.6.8 and 6.1.1.4'
N N 0.0061 0.0033 'International Tables Vol C Tables 4.2.6.8 and 6.1.1.4'
S S 0.1246 0.1234 'International Tables Vol C Tables 4.2.6.8 and 6.1.1.4'
Cu Cu 0.3201 1.2651 'International Tables Vol C Tables 4.2.6.8 and 6.1.1.4'
W W -0.8490 6.8722 'International Tables Vol C Tables 4.2.6.8 and 6.1.1.4'
O O 0.0106 0.0060 'International Tables Vol C Tables 4.2.6.8 and 6.1.1.4'

loop_
_geom_angle_atom_site_label_1
_geom_angle_atom_site_label_2
_geom_angle_atom_site_label_3
_geom_angle
_geom_angle_site_symmetry_1
_geom_angle_site_symmetry_3
S1 W1 S1 109.02(7) . 93_654
S1 W1 S1 110.36(15) . 27_644
S1 W1 S1 109.03(7) 93_654 27_644
S1 W1 S1 109.03(7) . 71_666
S1 W1 S1 110.36(14) 93_654 71_666
S1 W1 S1 109.03(7) 27_644 71_666
S1 W1 Cu1 128.28(7) . 27_644
S1 W1 Cu1 122.70(7) 93_654 27_644
S1 W1 Cu1 54.51(8) 27_644 27_644
S1 W1 Cu1 54.62(8) 71_666 27_644
S1 W1 Cu1 122.70(7) . 93_654
S1 W1 Cu1 54.51(8) 93_654 93_654
S1 W1 Cu1 54.62(8) 27_644 93_654
S1 W1 Cu1 128.27(7) 71_666 93_654
Cu1 W1 Cu1 90.066(2) 27_644 93_654
S1 W1 Cu1 54.62(8) . 71_666
S1 W1 Cu1 128.27(7) 93_654 71_666
S1 W1 Cu1 122.70(7) 27_644 71_666
S1 W1 Cu1 54.51(8) 71_666 71_666
Cu1 W1 Cu1 90.066(2) 27_644 71_666
Cu1 W1 Cu1 176.11(6) 93_654 71_666
S1 W1 Cu1 54.51(8) . .
S1 W1 Cu1 54.61(8) 93_654 .
S1 W1 Cu1 128.27(7) 27_644 .
S1 W1 Cu1 122.70(7) 71_666 .
Cu1 W1 Cu1 176.11(6) 27_644 .
Cu1 W1 Cu1 90.064(2) 93_654 .
Cu1 W1 Cu1 90.068(2) 71_666 .
N1 Cu1 N2 99.8(4) . .
C1 Cu1 N2 99.8(4) . .
N1 Cu1 S1 116.0(4) . .
C1 Cu1 S1 116.0(4) . .
N2 Cu1 S1 112.5(3) . .
C1 Cu1 S1 116.0(4) . 93_654
N2 Cu1 S1 107.8(3) . 93_654
S1 Cu1 S1 104.77(13) . 93_654
N1 Cu1 W1 138.4(3) . .
C1 Cu1 W1 138.4(3) . .
N2 Cu1 W1 121.8(3) . .
S1 Cu1 W1 52.45(7) . .
S1 Cu1 W1 52.42(7) 93_654 .
W1 S1 Cu1 73.05(9) . .
W1 S1 Cu1 72.97(9) . 71_666
Cu1 S1 Cu1 112.30(12) . 71_666
C1 C1 Cu1 173.7(3) 13_545 .
C2 N2 C6 118.0(17) . .
C6A N2 C2A 115(2) . .
C2 N2 Cu1 121.7(11) . .
C6 N2 Cu1 119.9(14) . .
C6A N2 Cu1 126.8(13) . .
C2A N2 Cu1 116.6(17) . .
C3 C4 C5 114.9(19) . .
C5A C4 C3A 118(2) . .
C3 C4 C7 122(2) . .
C5 C4 C7 123.1(19) . .
C5A C4 C7 118(2) . .
C3A C4 C7 124(2) . .
N2 C2 C3 125(2) . .
C4 C3 C2 117(2) . .
C6 C5 C4 123(2) . .
N2 C6 C5 120(2) . .
C3A C2A N2 121(3) . .
C2A C3A C4 120(3) . .
C6A C5A C4 118(3) . .
C5A C6A N2 126(3) . .
C7 C7 C4 112(2) 26_654 .

loop_
_geom_bond_atom_site_label_1
_geom_bond_atom_site_label_2
_geom_bond_distance
_geom_bond_site_symmetry_2
W1 S1 2.231(3) .
W1 S1 2.231(3) 93_654
W1 S1 2.231(3) 27_644
W1 S1 2.231(3) 71_666
W1 Cu1 2.6920(12) 27_644
W1 Cu1 2.6920(12) 93_654
W1 Cu1 2.6920(12) 71_666
W1 Cu1 2.6921(12) .
Cu1 N1 1.933(10) .
Cu1 C1 1.933(10) .
Cu1 N2 2.126(10) .
Cu1 S1 2.291(3) .
Cu1 S1 2.295(3) 93_654
C1 C1 1.14(2) 13_545
N2 C2 1.28(2) .
N2 C6 1.31(3) .
N2 C6A 1.34(3) .
N2 C2A 1.40(3) .
C4 C3 1.32(3) .
C4 C5 1.39(3) .
C4 C5A 1.39(4) .
C4 C3A 1.40(4) .
C4 C7 1.520(19) .
C2 C3 1.45(3) .
C5 C6 1.37(4) .
C2A C3A 1.37(5) .
C5A C6A 1.33(4) .
C7 C7 1.50(4) 26_654
